data_7022863
loop_
_publ_author_name
'Adeyi, Okoh'
'Cross, Warren B.'
'Forrest, Gregory'
'Godfrey, Luke'
'Hope, Eric G.'
'McLeod, Andrew'
'Singh, Amandeep'
'Singh, Kuldip'
'Solan, Gregory A.'
'Wang, Yining'
'Wright, Luka A.'

_publ_section_title
;
 From discrete monomeric complexes to hydrogen-bonded dimeric assemblies
 based on sterically encumbered square planar palladium(II) ONN-pincers.
;
_journal_issue 21
_journal_name_full 'Dalton transactions (Cambridge, England : 2003)'
_journal_page_first 7710
_journal_page_last 7723
_journal_paper_doi 10.1039/c3dt50176k
_journal_volume 42
_journal_year 2013
_chemical_formula_moiety 'C33 H36 N2 O3 Pd,C H Cl3,3(C6 H14) '
_chemical_formula_sum 'C52 H79 Cl3 N2 O3 Pd'
_chemical_formula_weight 992.92
_chemical_name_systematic
;
?
;
_space_group_IT_number 148
_symmetry_cell_setting rhombohedral
_symmetry_space_group_name_Hall '-P 3*'
_symmetry_space_group_name_H-M 'R -3 :R'
_atom_sites_solution_hydrogens geom
_atom_sites_solution_primary direct
_atom_sites_solution_secondary difmap
_audit_creation_method SHELXL-97
_cell_angle_alpha 115.655(6)
_cell_angle_beta 115.655(6)
_cell_angle_gamma 115.655(6)
_cell_formula_units_Z 6
_cell_length_a 22.469(7)
_cell_length_b 22.469(7)
_cell_length_c 22.469(7)
_cell_measurement_reflns_used 603
_cell_measurement_temperature 150(2)
_cell_measurement_theta_max 23.370
_cell_measurement_theta_min 2.174
_cell_volume 5952(4)
_computing_cell_refinement 'Bruker SMART'
_computing_data_collection 'Bruker SMART'
_computing_data_reduction 'Bruker SHELXTL'
_computing_molecular_graphics 'Bruker SHELXTL'
_computing_publication_material 'Bruker SHELXTL'
_computing_structure_refinement 'SHELXL-97 (Sheldrick, 1997)'
_computing_structure_solution 'SHELXS-97 (Sheldrick, 1990)'
_diffrn_ambient_temperature 150(2)
_diffrn_measured_fraction_theta_full 0.999
_diffrn_measured_fraction_theta_max 0.999
_diffrn_measurement_device_type 'Bruker Apex 2000 CCD area detector'
_diffrn_measurement_method 'phi and omega scans'
_diffrn_radiation_monochromator graphite
_diffrn_radiation_source 'fine-focus sealed tube'
_diffrn_radiation_type MoK\a
_diffrn_radiation_wavelength 0.71073
_diffrn_reflns_av_R_equivalents 0.3336
_diffrn_reflns_av_sigmaI/netI 0.3312
_diffrn_reflns_limit_h_max 27
_diffrn_reflns_limit_h_min -27
_diffrn_reflns_limit_k_max 27
_diffrn_reflns_limit_k_min -27
_diffrn_reflns_limit_l_max 27
_diffrn_reflns_limit_l_min -26
_diffrn_reflns_number 46610
_diffrn_reflns_theta_full 26.00
_diffrn_reflns_theta_max 26.00
_diffrn_reflns_theta_min 1.56
_exptl_absorpt_coefficient_mu 0.724
_exptl_absorpt_correction_T_max 0.862
_exptl_absorpt_correction_T_min 0.269
_exptl_absorpt_correction_type empirical
_exptl_absorpt_process_details
;
absorption correction based on 3153 reflections(SADABS);Rint 0.2032 before
correction and 0.1767 after.
;
_exptl_crystal_colour orange
_exptl_crystal_density_diffrn 1.662
_exptl_crystal_density_method 'not measured'
_exptl_crystal_description block
_exptl_crystal_F_000 3156
_exptl_crystal_size_max 0.17
_exptl_crystal_size_mid 0.11
_exptl_crystal_size_min 0.10
_platon_squeeze_details
;
Disordered CHCl3 and C6H14 were omitted using the SQUEEZE option of PLATON.
The solvent accessible voids are 2022.3 3 with an estimated 1275e/cell to
be added. Six solvent CHCl3 and eighteen C6H14 molecules/unit cell
accounting for 1248e were included in the formula, FWt, (000) and density
calculations. PLATON Reference:Spek, A.L. (1990), Acta Cryst. A46, C-34
;
_refine_diff_density_max 0.565
_refine_diff_density_min -1.490
_refine_diff_density_rms 0.114
_refine_ls_extinction_method none
_refine_ls_goodness_of_fit_ref 0.819
_refine_ls_hydrogen_treatment constr
_refine_ls_matrix_type full
_refine_ls_number_parameters 358
_refine_ls_number_reflns 7800
_refine_ls_number_restraints 351
_refine_ls_restrained_S_all 0.807
_refine_ls_R_factor_all 0.1881
_refine_ls_R_factor_gt 0.0781
_refine_ls_shift/su_max 0.001
_refine_ls_shift/su_mean 0.000
_refine_ls_structure_factor_coef Fsqd
_refine_ls_weighting_details 'calc w=1/[\s^2^(Fo^2^)+(0.0403P)^2^+0.0000P] where P=(Fo^2^+2Fc^2^)/3'
_refine_ls_weighting_scheme calc
_refine_ls_wR_factor_gt 0.1533
_refine_ls_wR_factor_ref 0.1769
_reflns_number_gt 3035
_reflns_number_total 7800
_reflns_threshold_expression >2sigma(I)
_cod_data_source_file c3dt50176k.txt
_cod_data_source_block 10081
_cod_depositor_comments
;
The following automatic conversions were performed:

'_symmetry_cell_setting' value 'Rhombohedral' changed to
'rhombohedral' according to
/home/saulius/struct/CIF-dictionaries/cif_core.dic dictionary named
'cif_core.dic' version 2.4.2 from 2011-04-26.

Automatic conversion script
Id: cif_fix_values 1891 2012-01-12 08:04:46Z andrius 
;
_cod_original_cell_volume 5952(3)
_cod_original_sg_symbol_H-M R-3
_cod_database_code 7022863

loop_
_symmetry_equiv_pos_as_xyz
'x, y, z'
'z, x, y'
'y, z, x'
'-x, -y, -z'
'-z, -x, -y'
'-y, -z, -x'

loop_
_atom_site_label
_atom_site_type_symbol
_atom_site_fract_x
_atom_site_fract_y
_atom_site_fract_z
_atom_site_U_iso_or_equiv
_atom_site_adp_type
_atom_site_occupancy
_atom_site_symmetry_multiplicity
_atom_site_calc_flag
_atom_site_refinement_flags
Pd1 Pd -0.00659(5) 0.55542(5) 0.47754(5) 0.02676(19) Uani 1 1 d U
O1 O -0.1209(4) 0.4205(4) 0.3331(4) 0.0266(13) Uani 1 1 d U
O2 O -0.0962(4) 0.5160(4) 0.4903(4) 0.0269(13) Uani 1 1 d U
O3 O -0.1397(5) 0.5768(5) 0.4526(5) 0.0513(17) Uani 1 1 d U
N1 N 0.0888(5) 0.6010(5) 0.4753(5) 0.0281(15) Uani 1 1 d U
N2 N 0.1216(5) 0.6930(5) 0.6298(4) 0.0316(16) Uani 1 1 d U
H2 H 0.1286 0.6901 0.6646 0.038 Uiso 1 1 d R
C1 C -0.1329(6) 0.4149(6) 0.2660(6) 0.0262(18) Uani 1 1 d U
C2 C -0.0533(7) 0.4757(6) 0.2878(6) 0.038(2) Uani 1 1 d U
C3 C -0.0726(7) 0.4621(7) 0.2104(7) 0.036(2) Uani 1 1 d U
H3 H -0.0171 0.5045 0.2255 0.043 Uiso 1 1 calc R
C4 C -0.1720(7) 0.3872(7) 0.1143(7) 0.046(2) Uani 1 1 d U
H4 H -0.1864 0.3758 0.0616 0.056 Uiso 1 1 calc R
C5 C -0.2506(7) 0.3288(6) 0.0969(6) 0.043(2) Uani 1 1 d U
H5 H -0.3191 0.2773 0.0309 0.051 Uiso 1 1 calc R
C6 C -0.2346(7) 0.3417(6) 0.1702(6) 0.038(2) Uani 1 1 d U
C7 C -0.3228(6) 0.2759(7) 0.1435(6) 0.037(2) Uani 1 1 d U
C8 C -0.3255(7) 0.3169(6) 0.2088(6) 0.039(2) Uani 1 1 d U
H8 H -0.2661 0.3870 0.2747 0.047 Uiso 1 1 calc R
C9 C -0.4112(7) 0.2587(7) 0.1801(7) 0.044(2) Uani 1 1 d U
H9 H -0.4111 0.2885 0.2258 0.053 Uiso 1 1 calc R
C10 C -0.4993(7) 0.1557(7) 0.0840(7) 0.055(3) Uani 1 1 d U
H10 H -0.5600 0.1158 0.0630 0.066 Uiso 1 1 calc R
C11 C -0.4977(7) 0.1130(8) 0.0209(7) 0.055(3) Uani 1 1 d U
H11 H -0.5559 0.0415 -0.0417 0.066 Uiso 1 1 calc R
C12 C -0.4141(7) 0.1702(6) 0.0445(6) 0.048(2) Uani 1 1 d U
H12 H -0.4173 0.1400 -0.0040 0.058 Uiso 1 1 calc R
C13 C 0.0587(6) 0.5537(6) 0.3872(7) 0.0313(18) Uani 1 1 d U
C14 C 0.1270(7) 0.5839(7) 0.3917(7) 0.045(2) Uani 1 1 d U
H14 H 0.1044 0.5500 0.3300 0.054 Uiso 1 1 calc R
C15 C 0.2360(7) 0.6675(7) 0.4881(7) 0.050(3) Uani 1 1 d U
H15 H 0.2856 0.6875 0.4919 0.060 Uiso 1 1 calc R
C16 C 0.2614(7) 0.7154(7) 0.5740(7) 0.049(2) Uani 1 1 d U
H16 H 0.3315 0.7755 0.6398 0.058 Uiso 1 1 calc R
C17 C 0.1878(7) 0.6780(7) 0.5665(7) 0.043(2) Uani 1 1 d U
C18 C 0.2106(6) 0.7174(6) 0.6550(6) 0.039(2) Uani 1 1 d U
H18 H 0.2108 0.6768 0.6625 0.047 Uiso 1 1 calc R
C19 C 0.1400(6) 0.7768(6) 0.6799(6) 0.033(2) Uani 1 1 d U
C20 C 0.1216(7) 0.8073(6) 0.6362(6) 0.042(2) Uani 1 1 d U
C21 C 0.1461(6) 0.8912(6) 0.6923(7) 0.040(2) Uani 1 1 d U
H21 H 0.1396 0.9157 0.6674 0.048 Uiso 1 1 calc R
C22 C 0.1786(7) 0.9407(7) 0.7800(7) 0.051(3) Uani 1 1 d U
H22 H 0.1938 0.9980 0.8149 0.061 Uiso 1 1 calc R
C23 C 0.1900(7) 0.9080(7) 0.8196(7) 0.048(2) Uani 1 1 d U
H23 H 0.2100 0.9405 0.8799 0.058 Uiso 1 1 calc R
C24 C 0.1715(6) 0.8268(6) 0.7693(6) 0.035(2) Uani 1 1 d U
C25 C 0.3136(6) 0.8278(6) 0.7562(6) 0.046(2) Uani 1 1 d U
H25A H 0.3672 0.8388 0.7698 0.068 Uiso 1 1 calc R
H25B H 0.3242 0.8449 0.8105 0.068 Uiso 1 1 calc R
H25C H 0.3165 0.8715 0.7540 0.068 Uiso 1 1 calc R
C26 C 0.0831(6) 0.7541(6) 0.5375(6) 0.037(2) Uani 1 1 d U
H26 H 0.0494 0.6846 0.4989 0.045 Uiso 1 1 calc R
C27 C 0.1787(7) 0.7876(6) 0.8120(6) 0.038(2) Uani 1 1 d U
H27 H 0.1930 0.7523 0.7895 0.046 Uiso 1 1 calc R
C28 C 0.0016(7) 0.7409(6) 0.4705(6) 0.048(2) Uani 1 1 d U
H28A H -0.0552 0.7021 0.4572 0.071 Uiso 1 1 calc R
H28B H -0.0242 0.7040 0.4054 0.071 Uiso 1 1 calc R
H28C H 0.0333 0.8083 0.5069 0.071 Uiso 1 1 calc R
C29 C 0.1730(7) 0.8134(7) 0.5576(7) 0.050(2) Uani 1 1 d U
H29A H 0.1957 0.8740 0.5793 0.076 Uiso 1 1 calc R
H29B H 0.1500 0.7690 0.4948 0.076 Uiso 1 1 calc R
H29C H 0.2298 0.8345 0.6116 0.076 Uiso 1 1 calc R
C30 C 0.2665(7) 0.8764(6) 0.9302(6) 0.046(2) Uani 1 1 d U
H30A H 0.3242 0.9364 0.9574 0.069 Uiso 1 1 calc R
H30B H 0.2885 0.8555 0.9549 0.069 Uiso 1 1 calc R
H30C H 0.2424 0.8934 0.9533 0.069 Uiso 1 1 calc R
C31 C 0.0764(7) 0.7091(7) 0.7691(7) 0.054(3) Uani 1 1 d U
H31A H 0.0559 0.7390 0.7819 0.081 Uiso 1 1 calc R
H31B H 0.0857 0.6920 0.8031 0.081 Uiso 1 1 calc R
H31C H 0.0232 0.6470 0.6954 0.081 Uiso 1 1 calc R
C32 C -0.1442(7) 0.5332(7) 0.4740(7) 0.039(2) Uani 1 1 d U
C33 C -0.2080(7) 0.5012(7) 0.4871(8) 0.060(3) Uani 1 1 d U
H33A H -0.1655 0.5571 0.5588 0.090 Uiso 1 1 calc R
H33B H -0.2339 0.4406 0.4676 0.090 Uiso 1 1 calc R
H33C H -0.2657 0.4852 0.4436 0.090 Uiso 1 1 calc R

loop_
_atom_site_aniso_label
_atom_site_aniso_U_11
_atom_site_aniso_U_22
_atom_site_aniso_U_33
_atom_site_aniso_U_23
_atom_site_aniso_U_13
_atom_site_aniso_U_12
Pd1 0.0284(4) 0.0246(4) 0.0249(4) 0.0191(3) 0.0203(3) 0.0192(3)
O1 0.029(3) 0.018(3) 0.022(3) 0.016(2) 0.018(3) 0.015(3)
O2 0.026(3) 0.026(3) 0.028(3) 0.019(3) 0.024(3) 0.019(3)
O3 0.062(5) 0.058(5) 0.059(4) 0.051(4) 0.048(4) 0.048(4)
N1 0.029(3) 0.032(4) 0.035(3) 0.027(3) 0.030(3) 0.021(3)
N2 0.029(3) 0.028(4) 0.014(3) 0.012(3) 0.014(3) 0.019(3)
C1 0.026(4) 0.013(4) 0.015(4) 0.008(4) 0.012(3) 0.011(4)
C2 0.043(4) 0.032(5) 0.029(4) 0.023(4) 0.026(4) 0.027(4)
C3 0.056(5) 0.050(6) 0.052(5) 0.048(5) 0.047(4) 0.045(5)
C4 0.047(5) 0.075(7) 0.044(5) 0.050(6) 0.038(5) 0.049(6)
C5 0.039(5) 0.032(5) 0.021(5) 0.019(4) 0.015(4) 0.022(5)
C6 0.048(4) 0.031(5) 0.029(4) 0.024(4) 0.027(4) 0.028(4)
C7 0.023(4) 0.031(5) 0.024(5) 0.017(4) 0.010(4) 0.019(4)
C8 0.035(5) 0.025(5) 0.023(5) 0.014(4) 0.015(4) 0.021(4)
C9 0.034(5) 0.048(5) 0.038(5) 0.033(4) 0.023(5) 0.031(5)
C10 0.030(5) 0.047(6) 0.049(6) 0.037(5) 0.023(5) 0.022(4)
C11 0.036(5) 0.033(5) 0.036(6) 0.020(5) 0.019(5) 0.017(5)
C12 0.056(6) 0.027(5) 0.021(5) 0.013(4) 0.024(5) 0.028(4)
C13 0.044(4) 0.047(5) 0.049(4) 0.045(4) 0.037(4) 0.043(4)
C14 0.055(5) 0.051(6) 0.042(5) 0.035(5) 0.044(4) 0.040(5)
C15 0.036(5) 0.051(6) 0.041(5) 0.037(5) 0.030(5) 0.023(5)
C16 0.021(5) 0.042(6) 0.043(5) 0.028(5) 0.021(4) 0.016(5)
C17 0.039(4) 0.041(5) 0.030(4) 0.024(4) 0.026(4) 0.027(4)
C18 0.032(4) 0.021(4) 0.032(4) 0.016(4) 0.023(4) 0.014(4)
C19 0.044(5) 0.028(4) 0.030(4) 0.024(4) 0.029(4) 0.027(4)
C20 0.045(5) 0.025(5) 0.029(4) 0.019(4) 0.026(4) 0.019(5)
C21 0.054(6) 0.038(5) 0.042(5) 0.034(5) 0.033(5) 0.040(5)
C22 0.063(6) 0.030(5) 0.039(6) 0.025(5) 0.033(6) 0.035(5)
C23 0.074(7) 0.033(5) 0.040(5) 0.029(5) 0.044(5) 0.041(5)
C24 0.049(5) 0.025(5) 0.036(5) 0.025(4) 0.035(5) 0.027(5)
C25 0.029(5) 0.029(5) 0.031(5) 0.016(4) 0.017(4) 0.016(4)
C26 0.037(5) 0.019(5) 0.024(5) 0.014(4) 0.019(4) 0.016(4)
C27 0.058(6) 0.020(5) 0.020(4) 0.013(4) 0.027(5) 0.028(5)
C28 0.047(6) 0.035(6) 0.035(5) 0.025(5) 0.026(5) 0.030(5)
C29 0.073(7) 0.057(7) 0.059(7) 0.052(6) 0.055(6) 0.053(6)
C30 0.060(6) 0.035(5) 0.020(4) 0.020(4) 0.026(5) 0.033(5)
C31 0.060(6) 0.047(6) 0.057(6) 0.042(5) 0.043(5) 0.040(5)
C32 0.034(5) 0.028(5) 0.037(6) 0.022(5) 0.027(5) 0.020(5)
C33 0.057(7) 0.060(7) 0.084(8) 0.057(7) 0.059(7) 0.046(6)

loop_
_atom_type_symbol
_atom_type_description
_atom_type_scat_dispersion_real
_atom_type_scat_dispersion_imag
_atom_type_scat_source
C C 0.0033 0.0016 'International Tables Vol C Tables 4.2.6.8 and 6.1.1.4'
H H 0.0000 0.0000 'International Tables Vol C Tables 4.2.6.8 and 6.1.1.4'
N N 0.0061 0.0033 'International Tables Vol C Tables 4.2.6.8 and 6.1.1.4'
O O 0.0106 0.0060 'International Tables Vol C Tables 4.2.6.8 and 6.1.1.4'
Pd Pd -0.9988 1.0072 'International Tables Vol C Tables 4.2.6.8 and 6.1.1.4'
Cl Cl 0.1484 0.1585 'International Tables Vol C Tables 4.2.6.8 and 6.1.1.4'

loop_
_geom_angle_atom_site_label_1
_geom_angle_atom_site_label_2
_geom_angle_atom_site_label_3
_geom_angle
_geom_angle_site_symmetry_3
O1 Pd1 N1 92.5(2) .
O1 Pd1 O2 91.2(2) .
N1 Pd1 O2 176.1(2) .
O1 Pd1 N2 173.4(2) .
N1 Pd1 N2 83.4(3) .
O2 Pd1 N2 92.8(2) .
O1 Pd1 Pd1 85.34(14) 4_566
N1 Pd1 Pd1 101.40(19) 4_566
O2 Pd1 Pd1 77.48(15) 4_566
N2 Pd1 Pd1 90.37(18) 4_566
C1 O1 Pd1 118.5(4) .
C32 O2 Pd1 120.0(5) .
C17 N1 C13 120.6(7) .
C17 N1 Pd1 115.1(5) .
C13 N1 Pd1 124.1(6) .
C19 N2 C18 117.6(6) .
C19 N2 Pd1 124.2(5) .
C18 N2 Pd1 104.5(4) .
C19 N2 H2 96.0 .
C18 N2 H2 97.0 .
Pd1 N2 H2 114.2 .
O1 C1 C2 123.3(7) .
O1 C1 C6 115.5(7) .
C2 C1 C6 121.3(8) .
C1 C2 C3 120.0(8) .
C1 C2 C13 125.1(7) .
C3 C2 C13 114.7(8) .
C4 C3 C2 119.7(8) .
C4 C3 H3 120.1 .
C2 C3 H3 120.1 .
C3 C4 C5 117.8(8) .
C3 C4 H4 121.1 .
C5 C4 H4 121.1 .
C6 C5 C4 123.8(8) .
C6 C5 H5 118.1 .
C4 C5 H5 118.1 .
C5 C6 C1 117.2(8) .
C5 C6 C7 119.2(8) .
C1 C6 C7 123.4(7) .
C8 C7 C12 117.6(8) .
C8 C7 C6 120.9(8) .
C12 C7 C6 121.0(8) .
C9 C8 C7 121.5(9) .
C9 C8 H8 119.3 .
C7 C8 H8 119.3 .
C8 C9 C10 120.4(9) .
C8 C9 H9 119.8 .
C10 C9 H9 119.8 .
C11 C10 C9 119.4(10) .
C11 C10 H10 120.3 .
C9 C10 H10 120.3 .
C10 C11 C12 122.2(10) .
C10 C11 H11 118.9 .
C12 C11 H11 118.9 .
C11 C12 C7 118.6(9) .
C11 C12 H12 120.7 .
C7 C12 H12 120.7 .
C14 C13 N1 120.4(8) .
C14 C13 C2 121.5(8) .
N1 C13 C2 117.6(7) .
C13 C14 C15 122.2(8) .
C13 C14 H14 118.9 .
C15 C14 H14 118.9 .
C16 C15 C14 114.4(8) .
C16 C15 H15 122.8 .
C14 C15 H15 122.8 .
C17 C16 C15 121.8(9) .
C17 C16 H16 119.1 .
C15 C16 H16 119.1 .
N1 C17 C16 120.2(8) .
N1 C17 C18 115.9(8) .
C16 C17 C18 123.9(8) .
C17 C18 C25 115.5(7) .
C17 C18 N2 110.0(7) .
C25 C18 N2 112.5(7) .
C17 C18 H18 106.0 .
C25 C18 H18 106.0 .
N2 C18 H18 106.0 .
C24 C19 N2 120.1(7) .
C24 C19 C20 118.8(8) .
N2 C19 C20 121.1(7) .
C21 C20 C19 116.6(8) .
C21 C20 C26 121.3(8) .
C19 C20 C26 122.0(8) .
C22 C21 C20 124.1(8) .
C22 C21 H21 117.9 .
C20 C21 H21 117.9 .
C21 C22 C23 120.0(9) .
C21 C22 H22 120.0 .
C23 C22 H22 120.0 .
C22 C23 C24 118.7(8) .
C22 C23 H23 120.7 .
C24 C23 H23 120.7 .
C19 C24 C23 121.5(8) .
C19 C24 C27 120.8(7) .
C23 C24 C27 117.5(7) .
C18 C25 H25A 109.5 .
C18 C25 H25B 109.5 .
H25A C25 H25B 109.5 .
C18 C25 H25C 109.5 .
H25A C25 H25C 109.5 .
H25B C25 H25C 109.5 .
C20 C26 C29 110.7(7) .
C20 C26 C28 110.9(7) .
C29 C26 C28 110.6(7) .
C20 C26 H26 108.2 .
C29 C26 H26 108.2 .
C28 C26 H26 108.2 .
C30 C27 C31 109.2(7) .
C30 C27 C24 112.0(6) .
C31 C27 C24 111.5(7) .
C30 C27 H27 108.0 .
C31 C27 H27 108.0 .
C24 C27 H27 108.0 .
C26 C28 H28A 109.5 .
C26 C28 H28B 109.5 .
H28A C28 H28B 109.5 .
C26 C28 H28C 109.5 .
H28A C28 H28C 109.5 .
H28B C28 H28C 109.5 .
C26 C29 H29A 109.5 .
C26 C29 H29B 109.5 .
H29A C29 H29B 109.5 .
C26 C29 H29C 109.5 .
H29A C29 H29C 109.5 .
H29B C29 H29C 109.5 .
C27 C30 H30A 109.5 .
C27 C30 H30B 109.5 .
H30A C30 H30B 109.5 .
C27 C30 H30C 109.5 .
H30A C30 H30C 109.5 .
H30B C30 H30C 109.5 .
C27 C31 H31A 109.5 .
C27 C31 H31B 109.5 .
H31A C31 H31B 109.5 .
C27 C31 H31C 109.5 .
H31A C31 H31C 109.5 .
H31B C31 H31C 109.5 .
O3 C32 O2 125.4(8) .
O3 C32 C33 119.6(8) .
O2 C32 C33 115.0(8) .
C32 C33 H33A 109.5 .
C32 C33 H33B 109.5 .
H33A C33 H33B 109.5 .
C32 C33 H33C 109.5 .
H33A C33 H33C 109.5 .
H33B C33 H33C 109.5 .

loop_
_geom_bond_atom_site_label_1
_geom_bond_atom_site_label_2
_geom_bond_distance
_geom_bond_site_symmetry_2
Pd1 O1 1.959(5) .
Pd1 N1 1.971(6) .
Pd1 O2 2.025(5) .
Pd1 N2 2.038(6) .
Pd1 Pd1 3.1409(15) 4_566
O1 C1 1.350(8) .
O2 C32 1.260(9) .
O3 C32 1.250(9) .
N1 C17 1.338(10) .
N1 C13 1.378(9) .
N2 C19 1.440(9) .
N2 C18 1.557(10) .
N2 H2 0.7658 .
C1 C2 1.359(10) .
C1 C6 1.407(11) .
C2 C3 1.443(10) .
C2 C13 1.523(11) .
C3 C4 1.381(11) .
C3 H3 0.9500 .
C4 C5 1.395(11) .
C4 H4 0.9500 .
C5 C6 1.382(10) .
C5 H5 0.9500 .
C6 C7 1.462(11) .
C7 C8 1.401(11) .
C7 C12 1.432(11) .
C8 C9 1.359(11) .
C8 H8 0.9500 .
C9 C10 1.394(12) .
C9 H9 0.9500 .
C10 C11 1.352(12) .
C10 H10 0.9500 .
C11 C12 1.385(12) .
C11 H11 0.9500 .
C12 H12 0.9500 .
C13 C14 1.314(10) .
C14 C15 1.456(11) .
C14 H14 0.9500 .
C15 C16 1.387(11) .
C15 H15 0.9500 .
C16 C17 1.380(11) .
C16 H16 0.9500 .
C17 C18 1.484(11) .
C18 C25 1.505(10) .
C18 H18 1.0000 .
C19 C24 1.386(10) .
C19 C20 1.443(10) .
C20 C21 1.374(10) .
C20 C26 1.497(11) .
C21 C22 1.344(11) .
C21 H21 0.9500 .
C22 C23 1.389(11) .
C22 H22 0.9500 .
C23 C24 1.391(10) .
C23 H23 0.9500 .
C24 C27 1.561(10) .
C25 H25A 0.9800 .
C25 H25B 0.9800 .
C25 H25C 0.9800 .
C26 C29 1.554(11) .
C26 C28 1.569(10) .
C26 H26 1.0000 .
C27 C30 1.548(10) .
C27 C31 1.558(11) .
C27 H27 1.0000 .
C28 H28A 0.9800 .
C28 H28B 0.9800 .
C28 H28C 0.9800 .
C29 H29A 0.9800 .
C29 H29B 0.9800 .
C29 H29C 0.9800 .
C30 H30A 0.9800 .
C30 H30B 0.9800 .
C30 H30C 0.9800 .
C31 H31A 0.9800 .
C31 H31B 0.9800 .
C31 H31C 0.9800 .
C32 C33 1.522(11) .
C33 H33A 0.9800 .
C33 H33B 0.9800 .
C33 H33C 0.9800 .

loop_
_geom_hbond_atom_site_label_D
_geom_hbond_atom_site_label_H
_geom_hbond_atom_site_label_A
_geom_hbond_distance_DH
_geom_hbond_distance_HA
_geom_hbond_distance_DA
_geom_hbond_angle_DHA
_geom_hbond_site_symmetry_A
N2 H2 O1 0.77 2.44 3.001(8) 131.4 4_566

loop_
_geom_torsion_atom_site_label_1
_geom_torsion_atom_site_label_2
_geom_torsion_atom_site_label_3
_geom_torsion_atom_site_label_4
_geom_torsion
_geom_torsion_site_symmetry_1
N1 Pd1 O1 C1 -42.5(5) .
O2 Pd1 O1 C1 138.9(5) .
Pd1 Pd1 O1 C1 -143.7(5) 4_566
O1 Pd1 O2 C32 -90.9(6) .
N2 Pd1 O2 C32 94.4(6) .
Pd1 Pd1 O2 C32 -175.9(6) 4_566
O1 Pd1 N1 C17 -157.5(6) .
N2 Pd1 N1 C17 17.3(6) .
Pd1 Pd1 N1 C17 -71.7(6) 4_566
O1 Pd1 N1 C13 17.0(6) .
N2 Pd1 N1 C13 -168.2(6) .
Pd1 Pd1 N1 C13 102.8(6) 4_566
N1 Pd1 N2 C19 111.3(6) .
O2 Pd1 N2 C19 -69.7(6) .
Pd1 Pd1 N2 C19 -147.2(6) 4_566
N1 Pd1 N2 C18 -27.6(5) .
O2 Pd1 N2 C18 151.4(5) .
Pd1 Pd1 N2 C18 73.9(4) 4_566
Pd1 O1 C1 C2 38.3(9) .
Pd1 O1 C1 C6 -141.2(6) .
O1 C1 C2 C3 177.3(7) .
C6 C1 C2 C3 -3.2(12) .
O1 C1 C2 C13 3.3(12) .
C6 C1 C2 C13 -177.2(7) .
C1 C2 C3 C4 -0.1(12) .
C13 C2 C3 C4 174.5(7) .
C2 C3 C4 C5 1.7(13) .
C3 C4 C5 C6 0.0(13) .
C4 C5 C6 C1 -3.1(13) .
C4 C5 C6 C7 -179.8(8) .
O1 C1 C6 C5 -175.8(7) .
C2 C1 C6 C5 4.7(12) .
O1 C1 C6 C7 0.7(11) .
C2 C1 C6 C7 -178.8(8) .
C5 C6 C7 C8 -134.4(8) .
C1 C6 C7 C8 49.1(12) .
C5 C6 C7 C12 37.3(12) .
C1 C6 C7 C12 -139.2(9) .
C12 C7 C8 C9 0.6(12) .
C6 C7 C8 C9 172.5(7) .
C7 C8 C9 C10 0.1(13) .
C8 C9 C10 C11 2.4(14) .
C9 C10 C11 C12 -5.9(15) .
C10 C11 C12 C7 6.6(14) .
C8 C7 C12 C11 -3.8(12) .
C6 C7 C12 C11 -175.7(8) .
C17 N1 C13 C14 -0.4(12) .
Pd1 N1 C13 C14 -174.6(6) .
C17 N1 C13 C2 -172.8(7) .
Pd1 N1 C13 C2 13.0(9) .
C1 C2 C13 C14 156.3(8) .
C3 C2 C13 C14 -18.0(11) .
C1 C2 C13 N1 -31.4(12) .
C3 C2 C13 N1 154.3(7) .
N1 C13 C14 C15 -0.1(13) .
C2 C13 C14 C15 172.0(8) .
C13 C14 C15 C16 -3.3(13) .
C14 C15 C16 C17 7.3(14) .
C13 N1 C17 C16 4.5(13) .
Pd1 N1 C17 C16 179.2(7) .
C13 N1 C17 C18 -175.0(7) .
Pd1 N1 C17 C18 -0.3(10) .
C15 C16 C17 N1 -8.2(14) .
C15 C16 C17 C18 171.2(9) .
N1 C17 C18 C25 -152.4(8) .
C16 C17 C18 C25 28.1(13) .
N1 C17 C18 N2 -23.8(11) .
C16 C17 C18 N2 156.8(8) .
C19 N2 C18 C17 -107.9(8) .
Pd1 N2 C18 C17 34.3(7) .
C19 N2 C18 C25 22.4(10) .
Pd1 N2 C18 C25 164.5(6) .
C18 N2 C19 C24 -94.6(9) .
Pd1 N2 C19 C24 131.2(7) .
C18 N2 C19 C20 88.2(9) .
Pd1 N2 C19 C20 -45.9(10) .
C24 C19 C20 C21 5.8(12) .
N2 C19 C20 C21 -177.0(7) .
C24 C19 C20 C26 -177.3(8) .
N2 C19 C20 C26 -0.1(13) .
C19 C20 C21 C22 -4.8(13) .
C26 C20 C21 C22 178.3(9) .
C20 C21 C22 C23 0.5(15) .
C21 C22 C23 C24 2.8(14) .
N2 C19 C24 C23 180.0(7) .
C20 C19 C24 C23 -2.8(13) .
N2 C19 C24 C27 -5.2(12) .
C20 C19 C24 C27 172.0(8) .
C22 C23 C24 C19 -1.6(14) .
C22 C23 C24 C27 -176.5(8) .
C21 C20 C26 C29 79.5(10) .
C19 C20 C26 C29 -97.3(9) .
C21 C20 C26 C28 -43.6(11) .
C19 C20 C26 C28 139.6(8) .
C19 C24 C27 C30 147.1(8) .
C23 C24 C27 C30 -37.9(11) .
C19 C24 C27 C31 -90.2(10) .
C23 C24 C27 C31 84.8(9) .
Pd1 O2 C32 O3 -2.4(12) .
Pd1 O2 C32 C33 -179.4(5) .

loop_
_platon_squeeze_void_nr
_platon_squeeze_void_average_x
_platon_squeeze_void_average_y
_platon_squeeze_void_average_z
_platon_squeeze_void_volume
_platon_squeeze_void_count_electrons
_platon_squeeze_void_content
1 -0.012 -0.012 -0.012 2020 1275 ' '
